data_1559500
loop_
_publ_author_name
'Gronowitz, Salo'
'Nikitidis, Grigorios'
'Hallberg, Anders'
'Stalhandske, Claes'

_publ_section_title
;
 Further Examples of Tandem Dimerization Ring-Opening of Substituted
 3-Bromothiophene 1,1-Dioxides. Preparation of Trisubstituted Benzenes.
 X-Ray Structure Determination of 3,5-Dibromo-7,7a-dimethyl-2,4-diphenyl-
 cis-3a,7a-dihydrobenzo[b]thiophene 1,1-Dioxide
;
_journal_name_full 'Acta Chemica Scandinavica'
_journal_page_first 636
_journal_page_last 643
_journal_paper_doi 10.3891/acta.chem.scand.45-0636
_journal_volume 45
_journal_year 1991
_chemical_formula_sum 'C22 H18 Br2 O2 S'
_chemical_formula_weight 506.24
_chemical_name_common
;
3,5-Dibromo-7,7a-dimethyl-2,4-diphenyl-cis-3a,7a-dihydrobenzo[b]thiophene 
1,1-Dioxide
;
_space_group_IT_number 14
_space_group_name_Hall '-P 2yn'
_space_group_name_H-M_alt 'P 1 21/n 1'
_symmetry_cell_setting monoclinic
_symmetry_Int_Tables_number 14
_symmetry_space_group_name_Hall '-P 2yn'
_symmetry_space_group_name_H-M 'P 1 21/n 1'
_cell_angle_alpha 90.
_cell_angle_beta 112.49(2)
_cell_angle_gamma 90.
_cell_formula_units_Z 4
_cell_length_a 10.613(3)
_cell_length_b 18.460(4)
_cell_length_c 11.438(2)
_cell_volume 2070.5(9)
_diffrn_ambient_temperature 295
_diffrn_radiation_probe x-ray
_diffrn_radiation_type MoK\a
_diffrn_radiation_wavelength 0.71069
_exptl_absorpt_coefficient_mu 3.99
_exptl_crystal_density_diffrn 1.62
_exptl_crystal_F_000 954
_refine_ls_number_reflns 1436
_refine_ls_R_factor_gt 0.037
_cod_data_source_file Acta-Chem-Scand-1991-45-636.cif
_cod_data_source_block 1
_cod_original_cell_volume 2070.4(6)
_cod_original_sg_symbol_H-M 'P 21/n'
_cod_database_code 1559500

loop_
_space_group_symop_id
_space_group_symop_operation_xyz
1 x,y,z
2 1/2-x,1/2+y,1/2-z
3 -x,-y,-z
4 1/2+x,1/2-y,1/2+z

loop_
_atom_site_label
_atom_site_type_symbol
_atom_site_thermal_displace_type
_atom_site_fract_x
_atom_site_fract_y
_atom_site_fract_z
_atom_site_occupancy
_atom_site_U_iso_or_equiv
_atom_site_calc_flag
_atom_site_refinement_flags
_atom_site_disorder_assembly
_atom_site_disorder_group
BrL Br Uiso 0.04311(10) 0.04001(5) 0.67245(9) 1.000 0.0601(4) . . . .
Br2 Br Uiso 0.44532(10) 0.29482(6) 0.68449(9) 1.000 0.0649(5) . . . .
S S Uiso 0.2429(2) 0.17697(11) 1.0037(2) 1.000 0.0396(9) . . . .
O1 O Uiso 0.3838(5) 0.1914(3) 1.0310(5) 1.000 0.049(2) . . . .
O2 O Uiso 0.2002(6) 0.1781(3) 1.1090(5) 1.000 0.055(3) . . . .
C1 C Uiso 0.2275(8) 0.0239(4) 0.9839(8) 1.000 0.038(2) . . . .
C2 C Uiso 0.1847(9) 0.0071(5) 0.0807(8) 1.000 0.047(2) . . . .
C3 C Uiso 0.2188(10) -0.0584(5) 0.1416(10) 1.000 0.062(3) . . . .
C4 C Uiso 0.2963(10) -0.1064(5) 0.1083(10) 1.000 0.062(3) . . . .
C5 C Uiso 0.3401(10) -0.0917(5) 1.0149(9) 1.000 0.060(3) . . . .
C6 C Uiso 0.3076(9) -0.0259(5) 0.9523(8) 1.000 0.052(2) . . . .
C7 C Uiso 0.1921(8) 0.0947(4) 0.9168(7) 1.000 0.035(2) . . . .
C8 C Uiso 0.1315(8) 0.1108(4) 0.7957(7) 1.000 0.032(2) . . . .
C9 C Uiso 0.1270(10) 0.1897(4) 0.7560(9) 1.000 0.038(2) . . . .
C10 C Uiso 0.2392(8) 0.2079(4) 0.7089(7) 1.000 0.034(2) . . . .
C11 C Uiso 0.2692(8) 0.1547(4) 0.6243(7) 1.000 0.037(2) . . . .
C12 C Uiso 0.2048(9) 0.1583(5) 0.4944(8) 1.000 0.048(2) . . . .
C13 C Uiso 0.2373(10) 0.1087(5) 0.4194(10) 1.000 0.061(3) . . . .
C14 C Uiso 0.3305(10) 0.0555(5) 0.4727(9) 1.000 0.059(3) . . . .
C15 C Uiso 0.3926(10) 0.0502(5) 0.6005(9) 1.000 0.059(3) . . . .
C16 C Uiso 0.3648(9) 0.1009(5) 0.6768(8) 1.000 0.046(2) . . . .
C17 C Uiso 0.3043(8) 0.2704(4) 0.7410(8) 1.000 0.042(2) . . . .
C18 C Uiso 0.2801(9) 0.3229(5) 0.8250(8) 1.000 0.048(2) . . . .
C19 C Uiso 0.1998(8) 0.3074(4) 0.8876(8) 1.000 0.042(2) . . . .
C20 C Uiso 0.1316(8) 0.2341(4) 0.8714(7) 1.000 0.032(2) . . . .
C21 C Uiso 0.1845(15) 0.3590(7) 0.9830(13) 1.000 0.071(3) . . . .
C22 C Uiso -0.0088(11) 0.2377(6) 0.8777(11) 1.000 0.052(3) . . . .

loop_
_atom_type_symbol
_atom_type_description
_atom_type_scat_dispersion_real
_atom_type_scat_dispersion_imag
_atom_type_scat_source
C C 0.0033 0.0016 ' International Tables Vol C Tables 4.2.6.8 and 6.1.1.4'
Br Br -0.2901 2.4595 ' International Tables Vol C Tables 4.2.6.8 and 6.1.1.4'
O O 0.0106 0.0060 ' International Tables Vol C Tables 4.2.6.8 and 6.1.1.4'
S S 0.1246 0.1234 ' International Tables Vol C Tables 4.2.6.8 and 6.1.1.4'

loop_
_geom_angle_atom_site_label_1
_geom_angle_atom_site_label_2
_geom_angle_atom_site_label_3
_geom_angle
_geom_angle_site_symmetry_1
_geom_angle_site_symmetry_2
_geom_angle_site_symmetry_3
_geom_angle_publ_flag
O1 S O2 116.9(4) . . . yes
O1 S C7 110.4(4) . . . yes
O1 S C20 111.0(4) . . . yes
O2 S C7 110.7(4) . . . yes
O2 S C20 111.6(4) . . . yes
C7 S C20 93.9(3) . . . yes
C6 C1 C7 120.3(8) . . . no
C2 C1 C6 118.7(8) 1_556 . . no
C2 C1 C7 120.9(8) 1_556 . . no
C1 C2 C3 120.0(9) 1_554 . . no
C2 C3 C4 120.2(10) . . . no
C3 C4 C5 121.4(9) . . 1_554 no
C4 C5 C6 119.6(9) 1_556 . . no
C1 C6 C5 120.1(9) . . . no
S C7 C1 119.9(6) . . . yes
S C7 C8 108.4(6) . . . yes
C1 C7 C8 131.7(7) . . . no
BrL C8 C7 122.1(6) . . . yes
BrL C8 C9 119.4(6) . . . yes
C7 C8 C9 118.5(7) . . . no
C8 C9 C10 112.2(8) . . . no
C8 C9 C20 105.5(7) . . . no
C10 C9 C20 114.5(7) . . . no
C9 C10 C11 118.3(7) . . . no
C9 C10 C17 119.4(7) . . . no
C11 C10 C17 122.3(8) . . . no
C10 C11 C12 121.7(7) . . . no
C10 C11 C16 119.6(7) . . . no
C12 C11 C16 118.8(8) . . . no
C11 C12 C13 119.8(9) . . . no
C12 C13 C14 120.7(9) . . . no
C13 C14 C15 120.3(9) . . . no
C14 C15 C16 119.8(9) . . . no
C11 C16 C15 120.6(8) . . . no
Br2 C17 C10 120.6(7) . . . yes
Br2 C17 C18 115.4(6) . . . yes
C10 C17 C18 124.0(8) . . . no
C17 C18 C19 121.4(8) . . . no
C18 C19 C20 119.9(8) . . . no
C18 C19 C21 121.4(9) . . . no
C20 C19 C21 118.5(9) . . . no
S C20 C9 101.5(5) . . . yes
S C20 C19 106.5(6) . . . yes
S C20 C22 108.5(6) . . . yes
C9 C20 C19 116.0(7) . . . no
C9 C20 C22 110.7(8) . . . no
C19 C20 C22 112.8(7) . . . no

loop_
_geom_bond_atom_site_label_1
_geom_bond_atom_site_label_2
_geom_bond_distance
_geom_bond_site_symmetry_1
_geom_bond_site_symmetry_2
_geom_bond_publ_flag
BrL C8 1.888(8) . . yes
Br2 C17 1.898(9) . . yes
S O1 1.431(6) . . yes
S O2 1.440(6) . . yes
S C7 1.782(8) . . yes
S C20 1.852(8) . . yes
C1 C6 1.391(13) . . no
C1 C7 1.489(11) . . no
C1 C2 1.383(13) . 1_556 no
C2 C3 1.373(13) . . no
C3 C4 1.359(15) . . no
C4 C5 1.346(15) . 1_554 no
C5 C6 1.385(13) . . no
C7 C8 1.319(10) . . no
C8 C9 1.521(11) . . no
C9 C10 1.521(14) . . no
C9 C20 1.539(12) . . no
C10 C11 1.496(11) . . no
C10 C17 1.323(11) . . no
C11 C12 1.379(11) . . no
C11 C16 1.382(12) . . no
C12 C13 1.386(14) . . no
C13 C14 1.361(14) . . no
C14 C15 1.358(13) . . no
C15 C16 1.386(13) . . no
C17 C18 1.455(12) . . no
C18 C19 1.337(13) . . no
C19 C20 1.512(11) . . no
C19 C21 1.503(16) . . no
C20 C22 1.521(16) . . no

loop_
_geom_torsion_atom_site_label_1
_geom_torsion_atom_site_label_2
_geom_torsion_atom_site_label_3
_geom_torsion_atom_site_label_4
_geom_torsion
_geom_torsion_site_symmetry_1
_geom_torsion_site_symmetry_2
_geom_torsion_site_symmetry_3
_geom_torsion_site_symmetry_4
_geom_torsion_publ_flag
O1 S C7 C1 78.7(8) . . . . no
O1 S C7 C8 -98.2(7) . . . . no
O2 S C7 C1 -52.3(8) . . . . no
O2 S C7 C8 130.8(7) . . . . no
C20 S C7 C1 -167.1(7) . . . . no
C20 S C7 C8 16.0(7) . . . . no
O1 S C20 C9 83.9(6) . . . . no
O1 S C20 C19 -37.9(7) . . . . no
O1 S C20 C22 -159.5(6) . . . . no
O2 S C20 C9 -143.8(6) . . . . no
O2 S C20 C19 94.4(6) . . . . no
O2 S C20 C22 -27.2(7) . . . . no
C7 S C20 C9 -29.7(6) . . . . no
C7 S C20 C19 -151.5(6) . . . . no
C7 S C20 C22 86.9(7) . . . . no
C7 C1 C6 C5 -179.9(8) . . . . no
C2 C1 C6 C5 1.7(14) 1_556 . . . no
C6 C1 C7 S -119.8(8) . . . . no
C6 C1 C7 C8 56.2(14) . . . . no
C2 C1 C7 S 58.5(11) 1_556 . . . no
C2 C1 C7 C8 -125.5(11) 1_556 . . . no
C6 C1 C2 C3 -1.5(14) . . 1_556 1_556 no
C7 C1 C2 C3 -179.8(9) . . 1_556 1_556 no
C1 C2 C3 C4 1.0(15) 1_554 . . . no
C2 C3 C4 C5 -0.7(16) . . . 1_554 no
C3 C4 C5 C6 1.0(16) . . 1_554 1_554 no
C4 C5 C6 C1 -1.5(15) 1_556 . . . no
S C7 C8 BrL -172.5(5) . . . . no
S C7 C8 C9 4.4(11) . . . . no
C1 C7 C8 BrL 11.2(15) . . . . no
C1 C7 C8 C9 -172.0(9) . . . . no
BrL C8 C9 C10 -85.5(9) . . . . no
BrL C8 C9 C20 149.3(6) . . . . no
C7 C8 C9 C10 97.7(10) . . . . no
C7 C8 C9 C20 -27.6(12) . . . . no
C8 C9 C10 C11 42.1(10) . . . . no
C8 C9 C10 C17 -139.5(8) . . . . no
C20 C9 C10 C11 162.3(7) . . . . no
C20 C9 C10 C17 -19.4(11) . . . . no
C8 C9 C20 S 34.4(8) . . . . no
C8 C9 C20 C19 149.3(8) . . . . no
C8 C9 C20 C22 -80.6(9) . . . . no
C10 C9 C20 S -89.5(7) . . . . no
C10 C9 C20 C19 25.4(10) . . . . no
C10 C9 C20 C22 155.6(8) . . . . no
C9 C10 C11 C12 90.9(10) . . . . no
C9 C10 C11 C16 -89.9(10) . . . . no
C17 C10 C11 C12 -87.4(11) . . . . no
C17 C10 C11 C16 91.9(10) . . . . no
C9 C10 C17 Br2 179.8(6) . . . . no
C9 C10 C17 C18 3.0(13) . . . . no
C11 C10 C17 Br2 -2.0(11) . . . . no
C11 C10 C17 C18 -178.7(8) . . . . no
C10 C11 C12 C13 178.9(9) . . . . no
C16 C11 C12 C13 -0.4(14) . . . . no
C10 C11 C16 C15 178.9(9) . . . . no
C12 C11 C16 C15 -1.9(14) . . . . no
C11 C12 C13 C14 1.2(16) . . . . no
C12 C13 C14 C15 0.3(16) . . . . no
C13 C14 C15 C16 -2.5(16) . . . . no
C14 C15 C16 C11 3.3(15) . . . . no
Br2 C17 C18 C19 -169.1(7) . . . . no
C10 C17 C18 C19 7.8(14) . . . . no
C17 C18 C19 C20 -0.2(13) . . . . no
C17 C18 C19 C21 174.5(9) . . . . no
C18 C19 C20 S 95.5(8) . . . . no
C18 C19 C20 C9 -16.5(12) . . . . no
C18 C19 C20 C22 -145.7(9) . . . . no
C21 C19 C20 S -79.4(10) . . . . no
C21 C19 C20 C9 168.6(9) . . . . no
C21 C19 C20 C22 39.4(12) . . . . no
